data_7040592
loop_
_publ_author_name
'Amenuvor, Gershon'
'Obuah, Collins'
'Nordlander, Ebbe'
'Darkwa, James'

_publ_section_title
;
 Novel pyrazolylphosphite- and pyrazolylphosphinite-ruthenium(ii)
 complexes as catalysts for hydrogenation of acetophenone.
;
_journal_issue 34
_journal_name_full 'Dalton transactions (Cambridge, England : 2003)'
_journal_page_first 13514
_journal_page_last 13524
_journal_paper_doi 10.1039/c6dt02164f
_journal_volume 45
_journal_year 2016
_chemical_formula_moiety 'C39 H39 Cl2 N2 O P Ru'
_chemical_formula_sum 'C39 H39 Cl2 N2 O P Ru'
_chemical_formula_weight 754.66
_space_group_crystal_system monoclinic
_space_group_IT_number 14
_space_group_name_Hall '-P 2yn'
_space_group_name_H-M_alt 'P 1 21/n 1'
_symmetry_space_group_name_Hall '-P 2yn'
_symmetry_space_group_name_H-M 'P 1 21/n 1'
_atom_sites_solution_hydrogens geom
_atom_sites_solution_primary iterative
_audit_creation_date 2015-07-14
_audit_creation_method
;
Olex2 1.2-alpha
(compiled 2014.11.03 svn.r3071 for OlexSys, GUI svn.r4932)
;
_audit_update_record
;
2015-07-15 deposited with the CCDC.
2016-08-09 downloaded from the CCDC.
;
_cell_angle_alpha 90
_cell_angle_beta 105.990(2)
_cell_angle_gamma 90
_cell_formula_units_Z 4
_cell_length_a 17.682(2)
_cell_length_b 10.3987(13)
_cell_length_c 21.897(3)
_cell_measurement_reflns_used 2159
_cell_measurement_temperature 293(2)
_cell_measurement_theta_max 22.122
_cell_measurement_theta_min 2.296
_cell_volume 3870.4(8)
_computing_cell_refinement 'SAINT v8.27A (Bruker, 2012)'
_computing_data_reduction 'SAINT v8.27A (Bruker, 2012)'
_computing_molecular_graphics 'Olex2 (Dolomanov et al., 2009)'
_computing_publication_material 'Olex2 (Dolomanov et al., 2009)'
_computing_structure_refinement 'ShelXL (Sheldrick, 2008)'
_computing_structure_solution 'olex2.solve (Bourhis et al., 2013)'
_diffrn_ambient_temperature 293(2)
_diffrn_measured_fraction_theta_full 1.000
_diffrn_measured_fraction_theta_max 0.994
_diffrn_measurement_device_type 'Bruker APEX-II CCD'
_diffrn_measurement_method '\f and \w scans'
_diffrn_radiation_monochromator graphite
_diffrn_radiation_type MoK\a
_diffrn_radiation_wavelength 0.71073
_diffrn_reflns_av_R_equivalents 0.1746
_diffrn_reflns_av_unetI/netI 0.1559
_diffrn_reflns_Laue_measured_fraction_full 1.000
_diffrn_reflns_Laue_measured_fraction_max 0.994
_diffrn_reflns_limit_h_max 21
_diffrn_reflns_limit_h_min -23
_diffrn_reflns_limit_k_max 13
_diffrn_reflns_limit_k_min -13
_diffrn_reflns_limit_l_max 29
_diffrn_reflns_limit_l_min -28
_diffrn_reflns_number 42619
_diffrn_reflns_point_group_measured_fraction_full 1.000
_diffrn_reflns_point_group_measured_fraction_max 0.994
_diffrn_reflns_theta_full 25.242
_diffrn_reflns_theta_max 28.425
_diffrn_reflns_theta_min 1.735
_diffrn_standards_number 0
_exptl_absorpt_coefficient_mu 0.615
_exptl_absorpt_correction_type none
_exptl_crystal_colour bronze
_exptl_crystal_density_diffrn 1.295
_exptl_crystal_description Plate
_exptl_crystal_F_000 1552
_exptl_crystal_size_max 0.455
_exptl_crystal_size_mid 0.397
_exptl_crystal_size_min 0.212
_refine_diff_density_max 2.357
_refine_diff_density_min -0.900
_refine_diff_density_rms 0.278
_refine_ls_extinction_coef 0.0142(11)
_refine_ls_extinction_expression Fc^*^=kFc[1+0.001xFc^2^\l^3^/sin(2\q)]^-1/4^
_refine_ls_extinction_method 'SHELXL-2014/7 (Sheldrick 2014'
_refine_ls_goodness_of_fit_ref 1.060
_refine_ls_hydrogen_treatment constr
_refine_ls_matrix_type full
_refine_ls_number_parameters 419
_refine_ls_number_reflns 9697
_refine_ls_number_restraints 0
_refine_ls_restrained_S_all 1.060
_refine_ls_R_factor_all 0.1686
_refine_ls_R_factor_gt 0.0840
_refine_ls_shift/su_max 0.001
_refine_ls_shift/su_mean 0.000
_refine_ls_structure_factor_coef Fsqd
_refine_ls_weighting_details 'w=1/[\s^2^(Fo^2^)+(0.1321P)^2^] where P=(Fo^2^+2Fc^2^)/3'
_refine_ls_weighting_scheme calc
_refine_ls_wR_factor_gt 0.2139
_refine_ls_wR_factor_ref 0.2588
_reflns_Friedel_coverage 0.000
_reflns_number_gt 5292
_reflns_number_total 9697
_reflns_threshold_expression 'I > 2\s(I)'
_cod_data_source_file c6dt02164f2.cif
_cod_data_source_block 15lm_darkwa_gershonga039
_cod_database_code 7040592
_shelx_space_group_comment
;
The symmetry employed for this shelxl refinement is uniquely defined
by the following loop, which should always be used as a source of
symmetry information in preference to the above space-group names.
They are only intended as comments.
;
_olex2_refinement_description
;
1. Fixed Uiso
 At 1.2 times of:
  All C(H) groups, All C(H,H) groups
 At 1.5 times of:
  All C(H,H,H) groups
2.a Ternary CH refined with riding coordinates:
 C37(H37)
2.b Secondary CH2 refined with riding coordinates:
 C1(H1A,H1B), C0AA(H0AA,H0AB)
2.c Aromatic/amide H refined with riding coordinates:
 C4(H4), C23(H23), C36(H36), C20(H20), C19(H19), C29(H29), C17(H17), C35(H35),
 C33(H33), C25(H25), C13(H13), C32(H32), C27(H27), C22(H22), C21(H21), C26(H26),
  C16(H16), C15(H15), C8(H8), C11(H11), C14(H14), C28(H28), C9(H9), C7(H7),
 C10(H10)
2.d Idealised Me refined as rotating group:
 C30(H30A,H30B,H30C), C39(H39A,H39B,H39C), C38(H38A,H38B,H38C)
;
_shelx_shelxl_version_number 2014/7
_olex2_submission_special_instructions 'No special instructions were received'

loop_
_space_group_symop_operation_xyz
'x, y, z'
'-x+1/2, y+1/2, -z+1/2'
'-x, -y, -z'
'x-1/2, -y-1/2, z-1/2'

loop_
_atom_site_label
_atom_site_type_symbol
_atom_site_fract_x
_atom_site_fract_y
_atom_site_fract_z
_atom_site_U_iso_or_equiv
_atom_site_adp_type
_atom_site_occupancy
_atom_site_site_symmetry_order
_atom_site_calc_flag
_atom_site_refinement_flags_posn
Ru1 Ru 0.94154(4) 0.63902(6) 0.08677(3) 0.0225(2) Uani 1 1 d .
P1 P 0.84018(12) 0.72449(19) 0.12065(8) 0.0209(4) Uani 1 1 d .
Cl1 Cl 0.85748(12) 0.45593(19) 0.04811(8) 0.0291(4) Uani 1 1 d .
Cl2 Cl 0.88799(12) 0.7447(2) -0.01366(8) 0.0303(5) Uani 1 1 d .
O1 O 0.8374(3) 0.6684(5) 0.1894(2) 0.0224(11) Uani 1 1 d .
N1 N 0.9066(4) 0.4845(7) 0.3005(3) 0.0261(14) Uani 1 1 d .
N2 N 0.9449(4) 0.3756(6) 0.2959(3) 0.0282(15) Uani 1 1 d .
C31 C 1.0298(5) 0.5015(8) 0.1440(3) 0.0281(18) Uani 1 1 d .
C1 C 0.8202(5) 0.5322(7) 0.1923(3) 0.0268(17) Uani 1 1 d .
H1A H 0.8576 0.4818 0.1773 0.032 Uiso 1 1 calc R
H1B H 0.7678 0.5138 0.1654 0.032 Uiso 1 1 calc R
C4 C 1.0247(5) 0.5135(8) 0.3639(4) 0.0301(18) Uani 1 1 d .
H4 H 1.0691 0.5481 0.3924 0.036 Uiso 1 1 calc R
C24 C 0.8491(4) 0.8942(7) 0.1410(3) 0.0222(16) Uani 1 1 d .
C0AA C 0.8255(5) 0.4974(8) 0.2604(3) 0.0280(17) Uani 1 1 d .
H0AA H 0.7991 0.5631 0.2783 0.034 Uiso 1 1 calc R
H0AB H 0.7981 0.4169 0.2610 0.034 Uiso 1 1 calc R
C23 C 0.7123(5) 0.6780(8) 0.0112(4) 0.0300(18) Uani 1 1 d .
H23 H 0.7485 0.6469 -0.0089 0.036 Uiso 1 1 calc R
C18 C 0.7381(4) 0.7189(7) 0.0741(3) 0.0236(16) Uani 1 1 d .
C36 C 1.0178(5) 0.6031(8) 0.1824(4) 0.0302(18) Uani 1 1 d .
H36 H 1.0043 0.5854 0.2197 0.036 Uiso 1 1 calc R
C20 C 0.6027(5) 0.7722(9) 0.0694(4) 0.036(2) Uani 1 1 d .
H20 H 0.5659 0.8033 0.0890 0.043 Uiso 1 1 calc R
C19 C 0.6820(5) 0.7658(8) 0.1026(3) 0.0314(19) Uani 1 1 d .
H19 H 0.6979 0.7934 0.1446 0.038 Uiso 1 1 calc R
C34 C 1.0466(4) 0.7658(8) 0.1084(3) 0.0250(16) Uani 1 1 d .
C29 C 0.8631(4) 0.9391(8) 0.2029(3) 0.0258(17) Uani 1 1 d .
H29 H 0.8699 0.8808 0.2362 0.031 Uiso 1 1 calc R
C5 C 1.0170(5) 0.3910(8) 0.3352(3) 0.0298(18) Uani 1 1 d .
C17 C 0.9623(5) 0.8089(9) 0.3533(4) 0.034(2) Uani 1 1 d .
H17 H 1.0034 0.8078 0.3343 0.041 Uiso 1 1 calc R
C35 C 1.0261(4) 0.7342(8) 0.1647(4) 0.0271(17) Uani 1 1 d .
H35 H 1.0177 0.8001 0.1908 0.033 Uiso 1 1 calc R
C33 C 1.0611(5) 0.6617(7) 0.0717(3) 0.0245(16) Uani 1 1 d .
H33 H 1.0757 0.6796 0.0349 0.029 Uiso 1 1 calc R
C25 C 0.8392(5) 0.9834(8) 0.0921(4) 0.0325(19) Uani 1 1 d .
H25 H 0.8304 0.9547 0.0505 0.039 Uiso 1 1 calc R
C3 C 0.9515(5) 0.5715(8) 0.3407(4) 0.0282(18) Uani 1 1 d .
C13 C 0.8603(5) 0.6985(9) 0.3876(4) 0.0334(19) Uani 1 1 d .
H13 H 0.8332 0.6234 0.3911 0.040 Uiso 1 1 calc R
C32 C 1.0547(4) 0.5341(8) 0.0880(3) 0.0263(17) Uani 1 1 d .
H32 H 1.0664 0.4690 0.0629 0.032 Uiso 1 1 calc R
C27 C 0.8565(5) 1.1562(8) 0.1664(4) 0.0331(19) Uani 1 1 d .
H27 H 0.8590 1.2439 0.1751 0.040 Uiso 1 1 calc R
C22 C 0.6329(5) 0.6830(9) -0.0220(3) 0.0327(19) Uani 1 1 d .
H22 H 0.6164 0.6535 -0.0637 0.039 Uiso 1 1 calc R
C21 C 0.5793(5) 0.7312(9) 0.0066(4) 0.035(2) Uani 1 1 d .
H21 H 0.5266 0.7367 -0.0163 0.042 Uiso 1 1 calc R
C6 C 1.0760(5) 0.2860(8) 0.3485(4) 0.0307(18) Uani 1 1 d .
C26 C 0.8423(6) 1.1146(8) 0.1044(4) 0.041(2) Uani 1 1 d .
H26 H 0.8349 1.1736 0.0713 0.050 Uiso 1 1 calc R
C16 C 0.9406(5) 0.9242(9) 0.3759(4) 0.038(2) Uani 1 1 d .
H16 H 0.9663 1.0001 0.3712 0.045 Uiso 1 1 calc R
C15 C 0.8797(6) 0.9259(10) 0.4059(4) 0.043(2) Uani 1 1 d .
H15 H 0.8668 1.0023 0.4226 0.052 Uiso 1 1 calc R
C8 C 1.1155(6) 0.0743(9) 0.3255(4) 0.044(2) Uani 1 1 d .
H8 H 1.1072 0.0011 0.3002 0.053 Uiso 1 1 calc R
C11 C 1.1393(6) 0.2916(10) 0.4008(4) 0.042(2) Uani 1 1 d .
H11 H 1.1465 0.3634 0.4271 0.050 Uiso 1 1 calc R
C14 C 0.8390(6) 0.8141(10) 0.4105(4) 0.044(2) Uani 1 1 d .
H14 H 0.7975 0.8161 0.4290 0.053 Uiso 1 1 calc R
C28 C 0.8670(4) 1.0695(8) 0.2155(4) 0.0298(18) Uani 1 1 d .
H28 H 0.8767 1.0986 0.2571 0.036 Uiso 1 1 calc R
C12 C 0.9231(5) 0.6949(9) 0.3588(4) 0.0313(18) Uani 1 1 d .
C9 C 1.1797(6) 0.0812(10) 0.3776(5) 0.046(2) Uani 1 1 d .
H9 H 1.2142 0.0120 0.3878 0.055 Uiso 1 1 calc R
C7 C 1.0630(5) 0.1759(9) 0.3106(4) 0.040(2) Uani 1 1 d .
H7 H 1.0193 0.1708 0.2754 0.049 Uiso 1 1 calc R
C10 C 1.1935(6) 0.1907(11) 0.4153(4) 0.047(2) Uani 1 1 d .
H10 H 1.2382 0.1969 0.4497 0.057 Uiso 1 1 calc R
C30 C 1.0216(5) 0.3644(8) 0.1600(4) 0.037(2) Uani 1 1 d .
H30A H 0.9892 0.3581 0.1886 0.055 Uiso 1 1 calc GR
H30B H 1.0726 0.3290 0.1798 0.055 Uiso 1 1 calc GR
H30C H 0.9976 0.3173 0.1219 0.055 Uiso 1 1 calc GR
C37 C 1.0562(6) 0.9025(9) 0.0877(4) 0.039(2) Uani 1 1 d .
H37 H 1.0133 0.9198 0.0494 0.047 Uiso 1 1 calc R
C39 C 1.0535(6) 1.0046(9) 0.1362(5) 0.049(3) Uani 1 1 d .
H39A H 1.0023 1.0051 0.1434 0.074 Uiso 1 1 calc GR
H39B H 1.0638 1.0872 0.1207 0.074 Uiso 1 1 calc GR
H39C H 1.0925 0.9863 0.1753 0.074 Uiso 1 1 calc GR
C38 C 1.1326(8) 0.9157(11) 0.0706(7) 0.081(4) Uani 1 1 d .
H38A H 1.1746 0.8811 0.1042 0.121 Uiso 1 1 calc GR
H38B H 1.1426 1.0049 0.0647 0.121 Uiso 1 1 calc GR
H38C H 1.1293 0.8695 0.0320 0.121 Uiso 1 1 calc GR

loop_
_atom_site_aniso_label
_atom_site_aniso_U_11
_atom_site_aniso_U_22
_atom_site_aniso_U_33
_atom_site_aniso_U_23
_atom_site_aniso_U_13
_atom_site_aniso_U_12
Ru1 0.0284(4) 0.0201(3) 0.0228(3) -0.0015(3) 0.0135(2) 0.0036(3)
P1 0.0269(10) 0.0189(10) 0.0201(8) -0.0012(7) 0.0116(8) 0.0034(8)
Cl1 0.0355(11) 0.0254(10) 0.0310(9) -0.0062(8) 0.0167(8) -0.0006(8)
Cl2 0.0402(11) 0.0294(11) 0.0245(8) 0.0016(8) 0.0145(8) 0.0085(9)
O1 0.029(3) 0.020(3) 0.020(2) -0.003(2) 0.010(2) 0.002(2)
N1 0.026(4) 0.030(4) 0.024(3) 0.002(3) 0.009(3) 0.000(3)
N2 0.030(4) 0.028(4) 0.029(3) 0.007(3) 0.013(3) -0.002(3)
C31 0.028(4) 0.031(5) 0.028(4) 0.006(3) 0.012(3) 0.001(4)
C1 0.034(4) 0.022(4) 0.023(3) -0.004(3) 0.006(3) 0.001(3)
C4 0.031(4) 0.033(5) 0.029(4) 0.004(3) 0.011(3) -0.004(4)
C24 0.028(4) 0.018(4) 0.027(3) 0.000(3) 0.019(3) 0.007(3)
C0AA 0.028(4) 0.033(5) 0.025(4) 0.004(3) 0.012(3) -0.004(4)
C23 0.032(4) 0.033(5) 0.029(4) -0.008(3) 0.015(3) 0.001(4)
C18 0.020(4) 0.025(4) 0.027(4) 0.000(3) 0.009(3) 0.002(3)
C36 0.028(4) 0.038(5) 0.028(4) 0.002(3) 0.012(3) 0.002(4)
C20 0.033(5) 0.041(5) 0.037(4) -0.010(4) 0.015(4) 0.011(4)
C19 0.034(5) 0.040(5) 0.021(3) -0.007(3) 0.009(3) 0.005(4)
C34 0.023(4) 0.023(4) 0.030(4) 0.003(3) 0.009(3) -0.004(3)
C29 0.022(4) 0.033(5) 0.025(3) 0.001(3) 0.009(3) 0.003(3)
C5 0.035(5) 0.035(5) 0.024(3) 0.008(3) 0.015(3) 0.001(4)
C17 0.032(5) 0.042(5) 0.028(4) 0.001(4) 0.008(3) -0.003(4)
C35 0.023(4) 0.031(4) 0.028(4) -0.003(3) 0.009(3) 0.003(3)
C33 0.033(4) 0.018(4) 0.030(4) 0.002(3) 0.021(3) 0.002(3)
C25 0.048(5) 0.026(4) 0.029(4) -0.002(3) 0.020(4) 0.010(4)
C3 0.026(4) 0.032(5) 0.028(4) 0.000(3) 0.011(3) -0.004(4)
C13 0.023(4) 0.045(5) 0.035(4) -0.005(4) 0.012(3) -0.006(4)
C32 0.027(4) 0.027(4) 0.028(4) -0.003(3) 0.015(3) 0.005(3)
C27 0.033(4) 0.023(4) 0.047(5) -0.006(4) 0.017(4) 0.002(4)
C22 0.029(4) 0.050(5) 0.017(3) -0.004(3) 0.003(3) 0.007(4)
C21 0.028(4) 0.046(5) 0.028(4) -0.007(4) 0.002(3) 0.006(4)
C6 0.032(5) 0.031(5) 0.034(4) 0.004(3) 0.017(4) -0.001(4)
C26 0.059(6) 0.023(5) 0.050(5) 0.005(4) 0.027(5) 0.005(4)
C16 0.047(6) 0.025(5) 0.035(4) 0.004(4) 0.000(4) 0.000(4)
C15 0.044(6) 0.040(6) 0.040(5) -0.005(4) 0.002(4) 0.009(5)
C8 0.047(6) 0.036(5) 0.050(5) 0.009(4) 0.017(5) -0.003(5)
C11 0.046(6) 0.042(6) 0.039(5) -0.001(4) 0.014(4) 0.003(5)
C14 0.043(6) 0.050(6) 0.044(5) -0.007(4) 0.021(4) 0.002(5)
C28 0.020(4) 0.035(5) 0.035(4) -0.011(4) 0.009(3) 0.000(3)
C12 0.027(4) 0.039(5) 0.027(4) -0.004(4) 0.007(3) 0.001(4)
C9 0.048(6) 0.044(6) 0.050(5) 0.022(5) 0.021(5) 0.008(5)
C7 0.034(5) 0.044(6) 0.046(5) 0.012(4) 0.015(4) 0.000(4)
C10 0.036(5) 0.059(7) 0.045(5) 0.015(5) 0.007(4) 0.007(5)
C30 0.041(5) 0.024(4) 0.050(5) 0.014(4) 0.021(4) 0.005(4)
C37 0.042(5) 0.036(5) 0.046(5) -0.003(4) 0.020(4) -0.005(4)
C39 0.048(6) 0.026(5) 0.088(7) -0.006(5) 0.043(6) -0.001(4)
C38 0.126(11) 0.029(6) 0.128(11) -0.024(6) 0.104(10) -0.028(7)

loop_
_atom_type_symbol
_atom_type_description
_atom_type_scat_dispersion_real
_atom_type_scat_dispersion_imag
_atom_type_scat_source
C C 0.0033 0.0016 'International Tables Vol C Tables 4.2.6.8 and 6.1.1.4'
H H 0.0000 0.0000 'International Tables Vol C Tables 4.2.6.8 and 6.1.1.4'
Cl Cl 0.1484 0.1585 'International Tables Vol C Tables 4.2.6.8 and 6.1.1.4'
N N 0.0061 0.0033 'International Tables Vol C Tables 4.2.6.8 and 6.1.1.4'
O O 0.0106 0.0060 'International Tables Vol C Tables 4.2.6.8 and 6.1.1.4'
P P 0.1023 0.0942 'International Tables Vol C Tables 4.2.6.8 and 6.1.1.4'
Ru Ru -1.2594 0.8363 'International Tables Vol C Tables 4.2.6.8 and 6.1.1.4'

loop_
_geom_angle_atom_site_label_1
_geom_angle_atom_site_label_2
_geom_angle_atom_site_label_3
_geom_angle
P1 Ru1 Cl1 87.64(7)
P1 Ru1 Cl2 88.45(7)
Cl2 Ru1 Cl1 89.45(7)
C31 Ru1 P1 123.6(2)
C31 Ru1 Cl1 87.7(2)
C31 Ru1 Cl2 147.6(2)
C31 Ru1 C33 66.9(3)
C31 Ru1 C32 37.6(3)
C36 Ru1 P1 95.0(2)
C36 Ru1 Cl1 111.0(2)
C36 Ru1 Cl2 159.4(2)
C36 Ru1 C31 37.0(3)
C36 Ru1 C34 68.8(3)
C36 Ru1 C33 78.5(3)
C36 Ru1 C32 66.3(3)
C34 Ru1 P1 112.5(2)
C34 Ru1 Cl1 159.9(2)
C34 Ru1 Cl2 91.1(2)
C34 Ru1 C31 81.1(3)
C34 Ru1 C33 36.9(3)
C34 Ru1 C32 66.4(3)
C35 Ru1 P1 89.9(2)
C35 Ru1 Cl1 148.9(2)
C35 Ru1 Cl2 121.5(2)
C35 Ru1 C31 68.1(3)
C35 Ru1 C36 38.5(3)
C35 Ru1 C34 37.6(3)
C35 Ru1 C33 66.1(3)
C35 Ru1 C32 78.3(3)
C33 Ru1 P1 149.1(2)
C33 Ru1 Cl1 123.02(19)
C33 Ru1 Cl2 88.1(2)
C33 Ru1 C32 35.8(3)
C32 Ru1 P1 160.71(19)
C32 Ru1 Cl1 94.6(2)
C32 Ru1 Cl2 110.70(19)
O1 P1 Ru1 112.6(2)
O1 P1 C24 98.3(3)
O1 P1 C18 103.3(3)
C24 P1 Ru1 115.6(3)
C18 P1 Ru1 123.3(2)
C18 P1 C24 100.1(4)
C1 O1 P1 116.8(4)
N2 N1 C0AA 117.7(6)
N2 N1 C3 113.4(7)
C3 N1 C0AA 128.9(7)
C5 N2 N1 105.2(6)
C36 C31 Ru1 69.8(5)
C36 C31 C32 117.4(7)
C36 C31 C30 122.8(7)
C32 C31 Ru1 72.7(4)
C32 C31 C30 119.7(7)
C30 C31 Ru1 130.5(6)
O1 C1 H1A 110.0
O1 C1 H1B 110.0
O1 C1 C0AA 108.6(6)
H1A C1 H1B 108.3
C0AA C1 H1A 110.0
C0AA C1 H1B 110.0
C5 C4 H4 127.4
C3 C4 H4 127.4
C3 C4 C5 105.2(7)
C29 C24 P1 123.1(6)
C29 C24 C25 118.6(7)
C25 C24 P1 118.3(6)
N1 C0AA C1 113.4(6)
N1 C0AA H0AA 108.9
N1 C0AA H0AB 108.9
C1 C0AA H0AA 108.9
C1 C0AA H0AB 108.9
H0AA C0AA H0AB 107.7
C18 C23 H23 119.5
C22 C23 H23 119.5
C22 C23 C18 121.0(7)
C23 C18 P1 124.9(6)
C23 C18 C19 117.9(7)
C19 C18 P1 117.2(5)
Ru1 C36 H36 129.4
C31 C36 Ru1 73.2(4)
C31 C36 H36 119.6
C31 C36 C35 120.7(7)
C35 C36 Ru1 70.2(4)
C35 C36 H36 119.6
C19 C20 H20 120.5
C21 C20 H20 120.5
C21 C20 C19 118.9(8)
C18 C19 H19 119.3
C20 C19 C18 121.4(7)
C20 C19 H19 119.3
C35 C34 Ru1 69.4(4)
C35 C34 C37 123.7(7)
C33 C34 Ru1 72.3(4)
C33 C34 C35 116.6(7)
C33 C34 C37 119.7(7)
C37 C34 Ru1 130.4(6)
C24 C29 H29 119.7
C28 C29 C24 120.7(7)
C28 C29 H29 119.7
N2 C5 C4 110.7(7)
N2 C5 C6 122.2(8)
C4 C5 C6 126.9(7)
C16 C17 H17 119.7
C16 C17 C12 120.5(8)
C12 C17 H17 119.7
Ru1 C35 H35 128.9
C36 C35 Ru1 71.3(4)
C36 C35 H35 119.2
C34 C35 Ru1 73.0(4)
C34 C35 C36 121.6(7)
C34 C35 H35 119.2
Ru1 C33 H33 130.2
C34 C33 Ru1 70.8(4)
C34 C33 H33 118.4
C32 C33 Ru1 73.4(4)
C32 C33 C34 123.1(7)
C32 C33 H33 118.4
C24 C25 H25 119.5
C26 C25 C24 121.0(8)
C26 C25 H25 119.5
N1 C3 C4 105.5(7)
N1 C3 C12 125.1(7)
C4 C3 C12 129.1(7)
C14 C13 H13 119.9
C14 C13 C12 120.3(9)
C12 C13 H13 119.9
Ru1 C32 H32 132.9
C31 C32 Ru1 69.6(4)
C31 C32 H32 119.8
C33 C32 Ru1 70.8(4)
C33 C32 C31 120.4(7)
C33 C32 H32 119.8
C26 C27 H27 119.6
C28 C27 H27 119.6
C28 C27 C26 120.8(8)
C23 C22 H22 120.0
C21 C22 C23 120.0(7)
C21 C22 H22 120.0
C20 C21 H21 119.6
C22 C21 C20 120.7(8)
C22 C21 H21 119.6
C11 C6 C5 120.3(8)
C11 C6 C7 119.8(8)
C7 C6 C5 119.7(8)
C25 C26 H26 120.5
C27 C26 C25 119.0(8)
C27 C26 H26 120.5
C17 C16 H16 120.0
C17 C16 C15 119.9(9)
C15 C16 H16 120.0
C16 C15 H15 119.9
C14 C15 C16 120.2(9)
C14 C15 H15 119.9
C9 C8 H8 119.8
C9 C8 C7 120.3(10)
C7 C8 H8 119.8
C6 C11 H11 119.6
C6 C11 C10 120.8(9)
C10 C11 H11 119.6
C13 C14 H14 120.0
C15 C14 C13 119.9(9)
C15 C14 H14 120.0
C29 C28 H28 120.0
C27 C28 C29 119.9(7)
C27 C28 H28 120.0
C17 C12 C3 120.1(8)
C17 C12 C13 119.0(8)
C13 C12 C3 120.6(8)
C8 C9 H9 119.8
C8 C9 C10 120.5(9)
C10 C9 H9 119.8
C6 C7 H7 120.2
C8 C7 C6 119.7(9)
C8 C7 H7 120.2
C11 C10 H10 120.6
C9 C10 C11 118.9(9)
C9 C10 H10 120.6
C31 C30 H30A 109.5
C31 C30 H30B 109.5
C31 C30 H30C 109.5
H30A C30 H30B 109.5
H30A C30 H30C 109.5
H30B C30 H30C 109.5
C34 C37 H37 107.8
C39 C37 C34 114.9(8)
C39 C37 H37 107.8
C38 C37 C34 110.0(8)
C38 C37 H37 107.8
C38 C37 C39 108.4(8)
C37 C39 H39A 109.5
C37 C39 H39B 109.5
C37 C39 H39C 109.5
H39A C39 H39B 109.5
H39A C39 H39C 109.5
H39B C39 H39C 109.5
C37 C38 H38A 109.5
C37 C38 H38B 109.5
C37 C38 H38C 109.5
H38A C38 H38B 109.5
H38A C38 H38C 109.5
H38B C38 H38C 109.5

loop_
_geom_bond_atom_site_label_1
_geom_bond_atom_site_label_2
_geom_bond_distance
Ru1 P1 2.299(2)
Ru1 Cl1 2.420(2)
Ru1 Cl2 2.4068(19)
Ru1 C31 2.231(8)
Ru1 C36 2.187(8)
Ru1 C34 2.220(7)
Ru1 C35 2.173(8)
Ru1 C33 2.240(8)
Ru1 C32 2.273(8)
P1 O1 1.627(5)
P1 C24 1.817(8)
P1 C18 1.813(7)
O1 C1 1.454(9)
N1 N2 1.337(9)
N1 C0AA 1.467(10)
N1 C3 1.356(10)
N2 C5 1.336(10)
C31 C36 1.402(11)
C31 C32 1.453(10)
C31 C30 1.485(11)
C1 H1A 0.9700
C1 H1B 0.9700
C1 C0AA 1.512(10)
C4 H4 0.9300
C4 C5 1.412(12)
C4 C3 1.391(11)
C24 C29 1.389(10)
C24 C25 1.391(11)
C0AA H0AA 0.9700
C0AA H0AB 0.9700
C23 H23 0.9300
C23 C18 1.392(10)
C23 C22 1.392(11)
C18 C19 1.399(11)
C36 H36 0.9300
C36 C35 1.436(12)
C20 H20 0.9300
C20 C19 1.391(11)
C20 C21 1.390(11)
C19 H19 0.9300
C34 C35 1.415(10)
C34 C33 1.413(11)
C34 C37 1.516(12)
C29 H29 0.9300
C29 C28 1.382(11)
C5 C6 1.482(12)
C17 H17 0.9300
C17 C16 1.391(13)
C17 C12 1.395(12)
C35 H35 0.9300
C33 H33 0.9300
C33 C32 1.386(10)
C25 H25 0.9300
C25 C26 1.389(11)
C3 C12 1.472(12)
C13 H13 0.9300
C13 C14 1.394(13)
C13 C12 1.420(11)
C32 H32 0.9300
C27 H27 0.9300
C27 C26 1.381(12)
C27 C28 1.375(12)
C22 H22 0.9300
C22 C21 1.368(11)
C21 H21 0.9300
C6 C11 1.365(12)
C6 C7 1.396(13)
C26 H26 0.9300
C16 H16 0.9300
C16 C15 1.407(13)
C15 H15 0.9300
C15 C14 1.387(14)
C8 H8 0.9300
C8 C9 1.371(13)
C8 C7 1.385(13)
C11 H11 0.9300
C11 C10 1.397(13)
C14 H14 0.9300
C28 H28 0.9300
C9 H9 0.9300
C9 C10 1.388(14)
C7 H7 0.9300
C10 H10 0.9300
C30 H30A 0.9600
C30 H30B 0.9600
C30 H30C 0.9600
C37 H37 0.9800
C37 C39 1.512(13)
C37 C38 1.505(14)
C39 H39A 0.9600
C39 H39B 0.9600
C39 H39C 0.9600
C38 H38A 0.9600
C38 H38B 0.9600
C38 H38C 0.9600

loop_
_geom_torsion_atom_site_label_1
_geom_torsion_atom_site_label_2
_geom_torsion_atom_site_label_3
_geom_torsion_atom_site_label_4
_geom_torsion
Ru1 P1 O1 C1 -65.3(5)
Ru1 P1 C24 C29 -110.4(6)
Ru1 P1 C24 C25 71.5(7)
Ru1 P1 C18 C23 -8.5(9)
Ru1 P1 C18 C19 175.2(5)
Ru1 C31 C36 C35 -53.8(7)
Ru1 C31 C32 C33 51.4(7)
Ru1 C36 C35 C34 -55.3(7)
Ru1 C34 C35 C36 54.5(7)
Ru1 C34 C33 C32 -53.9(7)
Ru1 C34 C37 C39 99.0(9)
Ru1 C34 C37 C38 -138.4(8)
Ru1 C33 C32 C31 -50.9(7)
P1 O1 C1 C0AA 176.3(5)
P1 C24 C29 C28 -178.0(6)
P1 C24 C25 C26 177.5(7)
P1 C18 C19 C20 176.4(7)
O1 P1 C24 C29 9.7(7)
O1 P1 C24 C25 -168.4(6)
O1 P1 C18 C23 -137.4(7)
O1 P1 C18 C19 46.2(7)
O1 C1 C0AA N1 -77.2(8)
N1 N2 C5 C4 -1.5(8)
N1 N2 C5 C6 174.2(7)
N1 C3 C12 C17 -128.2(8)
N1 C3 C12 C13 57.6(11)
N2 N1 C0AA C1 -78.6(9)
N2 N1 C3 C4 -0.2(9)
N2 N1 C3 C12 -174.8(7)
N2 C5 C6 C11 -161.6(8)
N2 C5 C6 C7 12.6(12)
C31 C36 C35 Ru1 55.2(7)
C31 C36 C35 C34 -0.1(12)
C4 C5 C6 C11 13.3(13)
C4 C5 C6 C7 -172.4(8)
C4 C3 C12 C17 58.4(12)
C4 C3 C12 C13 -115.7(10)
C24 P1 O1 C1 172.5(5)
C24 P1 C18 C23 121.5(7)
C24 P1 C18 C19 -54.8(7)
C24 C29 C28 C27 0.4(12)
C24 C25 C26 C27 0.9(14)
C0AA N1 N2 C5 178.0(6)
C0AA N1 C3 C4 -176.7(7)
C0AA N1 C3 C12 8.7(12)
C23 C18 C19 C20 -0.2(13)
C23 C22 C21 C20 -1.9(14)
C18 P1 O1 C1 70.0(6)
C18 P1 C24 C29 114.8(7)
C18 P1 C24 C25 -63.3(7)
C18 C23 C22 C21 1.4(14)
C36 C31 C32 Ru1 -55.4(6)
C36 C31 C32 C33 -4.0(11)
C19 C20 C21 C22 1.3(14)
C34 C33 C32 Ru1 52.8(7)
C34 C33 C32 C31 1.9(12)
C29 C24 C25 C26 -0.7(13)
C5 C4 C3 N1 -0.7(8)
C5 C4 C3 C12 173.6(8)
C5 C6 C11 C10 177.2(8)
C5 C6 C7 C8 -175.7(8)
C17 C16 C15 C14 -2.8(13)
C35 C34 C33 Ru1 55.0(6)
C35 C34 C33 C32 1.1(11)
C35 C34 C37 C39 8.3(12)
C35 C34 C37 C38 130.9(9)
C33 C34 C35 Ru1 -56.5(6)
C33 C34 C35 C36 -2.0(11)
C33 C34 C37 C39 -169.5(8)
C33 C34 C37 C38 -46.9(11)
C25 C24 C29 C28 0.1(11)
C3 N1 N2 C5 1.0(8)
C3 N1 C0AA C1 97.8(9)
C3 C4 C5 N2 1.4(9)
C3 C4 C5 C6 -174.0(7)
C32 C31 C36 Ru1 56.9(6)
C32 C31 C36 C35 3.1(11)
C22 C23 C18 P1 -176.7(7)
C22 C23 C18 C19 -0.4(12)
C21 C20 C19 C18 -0.2(14)
C6 C11 C10 C9 -3.6(14)
C26 C27 C28 C29 -0.2(13)
C16 C17 C12 C3 -173.9(7)
C16 C17 C12 C13 0.4(12)
C16 C15 C14 C13 2.4(13)
C8 C9 C10 C11 2.6(15)
C11 C6 C7 C8 -1.5(13)
C14 C13 C12 C17 -0.8(12)
C14 C13 C12 C3 173.4(7)
C28 C27 C26 C25 -0.4(14)
C12 C17 C16 C15 1.4(12)
C12 C13 C14 C15 -0.6(13)
C9 C8 C7 C6 0.5(14)
C7 C6 C11 C10 3.0(14)
C7 C8 C9 C10 -1.1(15)
C30 C31 C36 Ru1 -125.9(8)
C30 C31 C36 C35 -179.7(7)
C30 C31 C32 Ru1 127.3(7)
C30 C31 C32 C33 178.7(7)
C37 C34 C35 Ru1 125.6(8)
C37 C34 C35 C36 -179.9(7)
C37 C34 C33 Ru1 -127.0(7)
C37 C34 C33 C32 179.1(8)
